data_9004439
loop_
_publ_author_name
'Sokolova, E. V.'
'Kabalov, Y. K.'
'Sherriff, B. L.'
'Teertstra, D. K.'
'Jenkins, D. M.'
'Kunath-Fandrei G'
'Goetz, S.'
'Jager, C.'

_publ_section_title
;
 Marialite: Rietveld structure-refinement and Si MAS
 and Al satellite transition NMR spectroscopy
 Sample: PAM-2
;
_journal_name_full 'The Canadian Mineralogist'
_journal_page_first 1039
_journal_page_last 1050
_journal_volume 34
_journal_year 1996
_chemical_formula_sum 'Al3.24 Ca0.28 Cl0.95 H0.05 K0.28 Na3.44 O24.05 Si8.76'
_chemical_name_mineral Marialite
_space_group_IT_number 87
_symmetry_space_group_name_Hall '-I 4'
_symmetry_space_group_name_H-M 'I 4/m'
_cell_angle_alpha 90
_cell_angle_beta 90
_cell_angle_gamma 90
_cell_formula_units_Z 2
_cell_length_a 12.0489
_cell_length_b 12.0489
_cell_length_c 7.5665
_cell_volume 1098.474
_database_code_amcsd 0005512
_exptl_crystal_density_diffrn 2.580
_cod_original_formula_sum '(Na3.44 K.28 Ca.28) (Si8.76 Al3.24) O24.05 (Cl.95 H.05)'
_cod_database_code 9004439

loop_
_space_group_symop_operation_xyz
x,y,z
1/2+x,1/2+y,1/2+z
y,-x,-z
1/2+y,1/2-x,1/2-z
-y,x,z
1/2-y,1/2+x,1/2+z
x,y,-z
1/2+x,1/2+y,1/2-z
-x,-y,z
1/2-x,1/2-y,1/2+z
-y,x,-z
1/2-y,1/2+x,1/2-z
y,-x,z
1/2+y,1/2-x,1/2+z
-x,-y,-z
1/2-x,1/2-y,1/2-z

loop_
_atom_site_label
_atom_site_fract_x
_atom_site_fract_y
_atom_site_fract_z
_atom_site_occupancy
_atom_site_U_iso_or_equiv
_atom_site_type_symbol
_atom_site_attached_hydrogens
NaM 0.37250 0.30000 0.50000 0.86000 0.05573 Na 0
KM 0.37250 0.30000 0.50000 0.07000 0.05573 K 0
CaM 0.37250 0.30000 0.50000 0.07000 0.05573 Ca 0
SiT1 0.34080 0.41140 0.00000 0.73000 0.02280 Si 0
AlT1 0.34080 0.41140 0.00000 0.27000 0.02280 Al 0
SiT2 0.66210 0.91400 0.79360 0.73000 0.01520 Si 0
AlT2 0.66210 0.91400 0.79360 0.27000 0.01520 Al 0
O1 0.45700 0.35400 0.00000 1.00000 0.03166 O 0
O2 0.69400 0.88200 0.00000 1.00000 0.01773 O 0
O3 0.34930 0.95010 0.78400 1.00000 0.03040 O 0
O4 0.27040 0.37410 0.82600 1.00000 0.03040 O 0
Cl 0.50000 0.50000 0.50000 0.95000 0.09119 Cl 0
O-H 0.50000 0.50000 0.50000 0.05000 0.09119 O 1

loop_
_cod_changelog_entry_id
_cod_changelog_entry_author
_cod_changelog_entry_date
_cod_changelog_entry_text
1
;cod-tools version 3.8.0
Id: cif_guess_AMCSD_atom_types 9574 2023-05-10 09:00:05Z saulius
;
2023-05-10T18:49:06+03:00
;Derived atom types and hydrogen counts
from atom names that follow the AMCSD naming convention
(Wat == water, O-H == hydroxyl).
;

loop_
_cod_related_entry_id
_cod_related_entry_database
_cod_related_entry_code
1 AMCSD 0005512
